data_4027153
loop_
_publ_author_name
'Nicole M. Cain'
'Edward R. T. Tiekink'
'Dennis K. Taylor'

_publ_contact_author_address
;
    School of Materials Science and Engineering, 
    Nanyang Technological University,  
    Singapore 639798
;
_publ_contact_author_email
;
Edward.Tiekink@gmail.com
;
_publ_contact_author_fax ' (65) 6790 9801 '
_publ_contact_author_name ' Edward RT Tiekink '
_publ_contact_author_phone ' (65) 6790 6402 '
_publ_section_title
;
 Ozonolysis of Bicyclic 1,2-Dioxines: Initial Scope and Mechanistic
 Insights
;
_journal_name_full 'Journal of Organic Chemistry'
_journal_page_first 3808
_journal_page_last 3819
_journal_paper_doi 10.1021/jo3001518
_journal_volume 77
_journal_year 2012
_chemical_formula_moiety 'C17 H16 O3'
_chemical_formula_sum 'C17 H16 O3'
_chemical_formula_weight 268.30
_chemical_name_systematic
;
 ?
;
_space_group_IT_number 2
_symmetry_cell_setting triclinic
_symmetry_space_group_name_Hall '-P 1'
_symmetry_space_group_name_H-M 'P -1'
_atom_sites_solution_hydrogens geom
_atom_sites_solution_primary direct
_atom_sites_solution_secondary difmap
_audit_creation_method SHELXL-97
_cell_angle_alpha 95.510(4)
_cell_angle_beta 90.569(6)
_cell_angle_gamma 100.990(7)
_cell_formula_units_Z 2
_cell_length_a 5.6262(15)
_cell_length_b 10.040(3)
_cell_length_c 12.165(3)
_cell_measurement_reflns_used 2467
_cell_measurement_temperature 98(2)
_cell_measurement_theta_max 40.2
_cell_measurement_theta_min 2.5
_cell_volume 671.2(3)
_computing_cell_refinement CrystalClear
_computing_data_collection 'CrystalClear (Rigaku Americas Corporation, 2005)'
_computing_data_reduction CrystalClear
_computing_molecular_graphics 'ORTEPII (Johnson, 1976) & Brandenburg (Crystal Impact, 2006)'
_computing_publication_material SHELXL97
_computing_structure_refinement 'SHELXL-97 (Sheldrick, 2008)'
_computing_structure_solution 'SHELXS-97 (Sheldrick, 2008)'
_diffrn_ambient_temperature 98(2)
_diffrn_measured_fraction_theta_full 0.988
_diffrn_measured_fraction_theta_max 0.988
_diffrn_measurement_device_type AFC12\K/SATURN724
_diffrn_measurement_method \w
_diffrn_radiation_monochromator graphite
_diffrn_radiation_source 'fine-focus sealed tube'
_diffrn_radiation_type MoK\a
_diffrn_radiation_wavelength 0.71073
_diffrn_reflns_av_R_equivalents 0.061
_diffrn_reflns_av_sigmaI/netI 0.060
_diffrn_reflns_limit_h_max 6
_diffrn_reflns_limit_h_min -7
_diffrn_reflns_limit_k_max 12
_diffrn_reflns_limit_k_min -12
_diffrn_reflns_limit_l_max 15
_diffrn_reflns_limit_l_min -15
_diffrn_reflns_number 4859
_diffrn_reflns_theta_full 26.50
_diffrn_reflns_theta_max 26.5
_diffrn_reflns_theta_min 2.5
_diffrn_standards_decay_% '< 1'
_diffrn_standards_interval_count 0
_diffrn_standards_number 0
_exptl_absorpt_coefficient_mu 0.090
_exptl_absorpt_correction_type none
_exptl_crystal_colour colourless
_exptl_crystal_density_diffrn 1.328
_exptl_crystal_description needle
_exptl_crystal_F_000 284
_exptl_crystal_size_max 0.29
_exptl_crystal_size_mid 0.04
_exptl_crystal_size_min 0.02
_refine_diff_density_max 0.302
_refine_diff_density_min -0.284
_refine_diff_density_rms 0.058
_refine_ls_extinction_method none
_refine_ls_goodness_of_fit_ref 1.030
_refine_ls_hydrogen_treatment mixed
_refine_ls_matrix_type full
_refine_ls_number_parameters 184
_refine_ls_number_reflns 2740
_refine_ls_number_restraints 1
_refine_ls_restrained_S_all 1.029
_refine_ls_R_factor_all 0.0593
_refine_ls_R_factor_gt 0.0528
_refine_ls_shift/su_max 0.000
_refine_ls_shift/su_mean 0.000
_refine_ls_structure_factor_coef Fsqd
_refine_ls_weighting_details 'calc w=1/[\s^2^(Fo^2^)+(0.0711P)^2^+0.3303P] where P=(Fo^2^+2Fc^2^)/3'
_refine_ls_weighting_scheme calc
_refine_ls_wR_factor_gt 0.1388
_refine_ls_wR_factor_ref 0.1454
_reflns_number_gt 2417
_reflns_number_total 2741
_reflns_threshold_expression I>2\s(I)
_cod_data_source_file jo3001518_si_001.cif
_cod_data_source_block r34
_cod_database_code 4027153

loop_
_symmetry_equiv_pos_as_xyz
'x, y, z'
'-x, -y, -z'

loop_
_atom_site_label
_atom_site_type_symbol
_atom_site_fract_x
_atom_site_fract_y
_atom_site_fract_z
_atom_site_U_iso_or_equiv
_atom_site_adp_type
_atom_site_occupancy
_atom_site_symmetry_multiplicity
_atom_site_calc_flag
_atom_site_refinement_flags
O8 O 0.3147(2) 0.46891(11) 0.33813(9) 0.0211(3) Uani 1 1 d D
H8O H 0.262(4) 0.5334(14) 0.3726(16) 0.032 Uiso 1 1 d D
O12 O 1.13848(19) 0.67613(12) 0.48392(10) 0.0233(3) Uani 1 1 d .
O14 O 0.2931(2) 0.68055(12) 0.21836(10) 0.0259(3) Uani 1 1 d .
C1 C 0.5427(3) 0.39761(15) 0.18535(13) 0.0185(3) Uani 1 1 d .
C2 C 0.3508(3) 0.28800(16) 0.16007(14) 0.0219(4) Uani 1 1 d .
H2 H 0.2058 0.2830 0.2002 0.026 Uiso 1 1 calc R
C3 C 0.3697(3) 0.18615(17) 0.07691(14) 0.0253(4) Uani 1 1 d .
H3 H 0.2381 0.1118 0.0609 0.030 Uiso 1 1 calc R
C4 C 0.5789(3) 0.19204(17) 0.01712(14) 0.0247(4) Uani 1 1 d .
H4 H 0.5910 0.1223 -0.0400 0.030 Uiso 1 1 calc R
C5 C 0.7714(3) 0.30115(18) 0.04141(14) 0.0249(4) Uani 1 1 d .
H5 H 0.9156 0.3058 0.0008 0.030 Uiso 1 1 calc R
C6 C 0.7535(3) 0.40278(17) 0.12446(14) 0.0231(4) Uani 1 1 d .
H6 H 0.8857 0.4769 0.1403 0.028 Uiso 1 1 calc R
C7 C 0.5152(3) 0.51334(16) 0.27269(13) 0.0188(3) Uani 1 1 d .
C9 C 0.7494(3) 0.56332(16) 0.34436(13) 0.0200(3) Uani 1 1 d .
H9A H 0.7865 0.4864 0.3822 0.024 Uiso 1 1 calc R
H9B H 0.8854 0.5927 0.2957 0.024 Uiso 1 1 calc R
C10 C 0.7307(3) 0.68067(16) 0.43025(13) 0.0191(3) Uani 1 1 d .
H10A H 0.6945 0.7579 0.3926 0.023 Uiso 1 1 calc R
H10B H 0.5947 0.6516 0.4791 0.023 Uiso 1 1 calc R
C11 C 0.9613(3) 0.72798(16) 0.49983(13) 0.0188(3) Uani 1 1 d .
C13 C 0.4696(3) 0.62983(16) 0.20860(13) 0.0201(3) Uani 1 1 d .
H13 H 0.5879 0.6643 0.1580 0.024 Uiso 1 1 calc R
C15 C 0.9681(3) 0.84190(15) 0.58960(13) 0.0191(3) Uani 1 1 d .
C16 C 1.1591(3) 0.86911(17) 0.66804(14) 0.0222(4) Uani 1 1 d .
H16 H 1.2803 0.8147 0.6645 0.027 Uiso 1 1 calc R
C17 C 1.1718(3) 0.97525(18) 0.75091(14) 0.0258(4) Uani 1 1 d .
H17 H 1.3002 0.9924 0.8048 0.031 Uiso 1 1 calc R
C18 C 0.9978(3) 1.05670(17) 0.75558(15) 0.0266(4) Uani 1 1 d .
H18 H 1.0087 1.1304 0.8117 0.032 Uiso 1 1 calc R
C19 C 0.8079(3) 1.03011(17) 0.67785(15) 0.0251(4) Uani 1 1 d .
H19 H 0.6887 1.0858 0.6809 0.030 Uiso 1 1 calc R
C20 C 0.7918(3) 0.92265(16) 0.59592(14) 0.0219(4) Uani 1 1 d .
H20 H 0.6599 0.9039 0.5438 0.026 Uiso 1 1 calc R

loop_
_atom_site_aniso_label
_atom_site_aniso_U_11
_atom_site_aniso_U_22
_atom_site_aniso_U_33
_atom_site_aniso_U_23
_atom_site_aniso_U_13
_atom_site_aniso_U_12
O8 0.0213(6) 0.0171(6) 0.0238(6) 0.0002(5) 0.0042(5) 0.0015(4)
O12 0.0193(6) 0.0242(6) 0.0260(6) -0.0017(5) -0.0015(5) 0.0053(5)
O14 0.0285(6) 0.0231(6) 0.0276(7) 0.0020(5) 0.0000(5) 0.0090(5)
C1 0.0201(7) 0.0155(7) 0.0198(8) 0.0018(6) -0.0030(6) 0.0030(6)
C2 0.0215(8) 0.0187(8) 0.0244(8) 0.0024(6) 0.0023(6) 0.0007(6)
C3 0.0298(9) 0.0166(8) 0.0267(9) 0.0008(7) -0.0023(7) -0.0013(6)
C4 0.0335(9) 0.0190(8) 0.0215(8) -0.0015(6) -0.0028(7) 0.0064(7)
C5 0.0232(8) 0.0274(9) 0.0236(8) 0.0007(7) 0.0005(6) 0.0044(7)
C6 0.0199(8) 0.0233(8) 0.0238(8) 0.0000(7) -0.0015(6) -0.0001(6)
C7 0.0177(7) 0.0172(7) 0.0207(8) 0.0019(6) -0.0001(6) 0.0012(6)
C9 0.0196(7) 0.0184(7) 0.0213(8) -0.0003(6) -0.0016(6) 0.0032(6)
C10 0.0187(7) 0.0172(7) 0.0207(8) 0.0004(6) -0.0010(6) 0.0029(6)
C11 0.0192(7) 0.0172(7) 0.0196(8) 0.0051(6) 0.0009(6) 0.0008(6)
C13 0.0212(7) 0.0165(7) 0.0205(8) -0.0003(6) -0.0021(6) -0.0006(6)
C15 0.0182(7) 0.0163(7) 0.0210(8) 0.0032(6) 0.0011(6) -0.0017(6)
C16 0.0211(8) 0.0198(8) 0.0247(8) 0.0022(6) 0.0000(6) 0.0013(6)
C17 0.0252(8) 0.0245(8) 0.0239(8) -0.0004(7) -0.0023(6) -0.0033(6)
C18 0.0290(9) 0.0188(8) 0.0274(9) -0.0038(7) 0.0051(7) -0.0045(6)
C19 0.0245(8) 0.0177(8) 0.0320(9) 0.0005(7) 0.0048(7) 0.0021(6)
C20 0.0202(7) 0.0198(8) 0.0246(8) 0.0009(6) -0.0008(6) 0.0016(6)

loop_
_atom_type_symbol
_atom_type_description
_atom_type_scat_dispersion_real
_atom_type_scat_dispersion_imag
_atom_type_scat_source
C C 0.0033 0.0016 'International Tables Vol C Tables 4.2.6.8 and 6.1.1.4'
H H 0.0000 0.0000 'International Tables Vol C Tables 4.2.6.8 and 6.1.1.4'
O O 0.0106 0.0060 'International Tables Vol C Tables 4.2.6.8 and 6.1.1.4'

loop_
_geom_angle_atom_site_label_1
_geom_angle_atom_site_label_2
_geom_angle_atom_site_label_3
_geom_angle
C7 O8 H8O 113.2(15)
C2 C1 C6 118.48(15)
C2 C1 C7 120.23(14)
C6 C1 C7 121.18(13)
C3 C2 C1 120.59(15)
C3 C2 H2 119.7
C1 C2 H2 119.7
C4 C3 C2 120.55(15)
C4 C3 H3 119.7
C2 C3 H3 119.7
C3 C4 C5 119.37(16)
C3 C4 H4 120.3
C5 C4 H4 120.3
C6 C5 C4 120.28(16)
C6 C5 H5 119.9
C4 C5 H5 119.9
C5 C6 C1 120.72(15)
C5 C6 H6 119.6
C1 C6 H6 119.6
O8 C7 C13 110.45(13)
O8 C7 C1 109.14(12)
C13 C7 C1 105.69(12)
O8 C7 C9 111.40(13)
C13 C7 C9 108.48(12)
C1 C7 C9 111.53(13)
C10 C9 C7 112.98(13)
C10 C9 H9A 109.0
C7 C9 H9A 109.0
C10 C9 H9B 109.0
C7 C9 H9B 109.0
H9A C9 H9B 107.8
C11 C10 C9 112.24(13)
C11 C10 H10A 109.2
C9 C10 H10A 109.2
C11 C10 H10B 109.2
C9 C10 H10B 109.2
H10A C10 H10B 107.9
O12 C11 C15 120.15(14)
O12 C11 C10 121.59(14)
C15 C11 C10 118.26(13)
O14 C13 C7 123.86(15)
O14 C13 H13 118.1
C7 C13 H13 118.1
C20 C15 C16 119.27(15)
C20 C15 C11 121.81(14)
C16 C15 C11 118.92(14)
C17 C16 C15 120.09(16)
C17 C16 H16 120.0
C15 C16 H16 120.0
C16 C17 C18 120.33(16)
C16 C17 H17 119.8
C18 C17 H17 119.8
C17 C18 C19 119.78(16)
C17 C18 H18 120.1
C19 C18 H18 120.1
C20 C19 C18 120.18(16)
C20 C19 H19 119.9
C18 C19 H19 119.9
C19 C20 C15 120.34(15)
C19 C20 H20 119.8
C15 C20 H20 119.8

loop_
_geom_bond_atom_site_label_1
_geom_bond_atom_site_label_2
_geom_bond_distance
O8 C7 1.4138(19)
O8 H8O 0.8401(10)
O12 C11 1.219(2)
O14 C13 1.202(2)
C1 C2 1.395(2)
C1 C6 1.400(2)
C1 C7 1.529(2)
C2 C3 1.388(2)
C2 H2 0.9500
C3 C4 1.384(3)
C3 H3 0.9500
C4 C5 1.393(2)
C4 H4 0.9500
C5 C6 1.384(2)
C5 H5 0.9500
C6 H6 0.9500
C7 C13 1.525(2)
C7 C9 1.546(2)
C9 C10 1.518(2)
C9 H9A 0.9900
C9 H9B 0.9900
C10 C11 1.514(2)
C10 H10A 0.9900
C10 H10B 0.9900
C11 C15 1.498(2)
C13 H13 0.9500
C15 C20 1.394(2)
C15 C16 1.399(2)
C16 C17 1.386(2)
C16 H16 0.9500
C17 C18 1.388(3)
C17 H17 0.9500
C18 C19 1.389(3)
C18 H18 0.9500
C19 C20 1.386(2)
C19 H19 0.9500
C20 H20 0.9500

loop_
_geom_torsion_atom_site_label_1
_geom_torsion_atom_site_label_2
_geom_torsion_atom_site_label_3
_geom_torsion_atom_site_label_4
_geom_torsion
C6 C1 C2 C3 0.4(2)
C7 C1 C2 C3 176.61(14)
C1 C2 C3 C4 -0.4(3)
C2 C3 C4 C5 0.2(3)
C3 C4 C5 C6 -0.1(3)
C4 C5 C6 C1 0.1(2)
C2 C1 C6 C5 -0.3(2)
C7 C1 C6 C5 -176.42(14)
C2 C1 C7 O8 17.35(19)
C6 C1 C7 O8 -166.57(14)
C2 C1 C7 C13 -101.44(16)
C6 C1 C7 C13 74.64(17)
C2 C1 C7 C9 140.86(15)
C6 C1 C7 C9 -43.05(19)
O8 C7 C9 C10 -59.18(17)
C13 C7 C9 C10 62.59(17)
C1 C7 C9 C10 178.60(12)
C7 C9 C10 C11 179.84(12)
C9 C10 C11 O12 1.3(2)
C9 C10 C11 C15 -178.96(12)
O8 C7 C13 O14 3.9(2)
C1 C7 C13 O14 121.86(16)
C9 C7 C13 O14 -118.42(16)
O12 C11 C15 C20 166.25(15)
C10 C11 C15 C20 -13.5(2)
O12 C11 C15 C16 -12.7(2)
C10 C11 C15 C16 167.62(14)
C20 C15 C16 C17 0.0(2)
C11 C15 C16 C17 178.99(14)
C15 C16 C17 C18 -1.1(2)
C16 C17 C18 C19 1.1(3)
C17 C18 C19 C20 0.0(3)
C18 C19 C20 C15 -1.1(2)
C16 C15 C20 C19 1.1(2)
C11 C15 C20 C19 -177.83(14)
